data_7123150
loop_
_publ_author_name
'Zhou, Xue-Quan'
'Busemann, Anja'
'Meijer, Michael S.'
'Siegler, Maxime A.'
'Bonnet, Sylvestre'

_publ_section_title
;
 The two isomers of a cyclometalated palladium sensitizer show distinct
 photodynamic properties in cancer cells
;
_journal_name_full 'Chemical Communications'
_journal_paper_doi 10.1039/C8CC10134E
_journal_year 2019
_chemical_formula_moiety 'C38 H44 Cl N6 O Ru, C3 H6 O, Cl, O'
_chemical_formula_sum 'C41 H50 Cl2 N6 O3 Ru'
_chemical_formula_weight 846.84
_space_group_crystal_system triclinic
_space_group_IT_number 2
_space_group_name_Hall '-P 1'
_space_group_name_H-M_alt 'P -1'
_symmetry_space_group_name_Hall '-P 1'
_symmetry_space_group_name_H-M 'P -1'
_atom_sites_solution_hydrogens geom
_atom_sites_solution_primary direct
_atom_sites_solution_secondary difmap
_audit_block_doi 10.5517/ccdc.csd.cc1nhj8y
_audit_creation_method SHELXL-2014/7
_audit_update_record
;
2017-02-22 deposited with the CCDC.    2019-03-18 downloaded from the CCDC.
;
_cell_angle_alpha 100.353(4)
_cell_angle_beta 99.430(3)
_cell_angle_gamma 99.857(4)
_cell_formula_units_Z 2
_cell_length_a 8.7702(4)
_cell_length_b 14.3952(9)
_cell_length_c 16.7553(6)
_cell_measurement_reflns_used 5644
_cell_measurement_temperature 110(2)
_cell_measurement_theta_max 67.83
_cell_measurement_theta_min 3.80
_cell_volume 2008.42(18)
_computing_cell_refinement
;
CrysAlisPro, Agilent Technologies,
Version 1.171.36.32 (release 02-08-2013 CrysAlis171 .NET)
(compiled Aug  2 2013,16:46:58)
;
_computing_data_collection
;
CrysAlisPro, Agilent Technologies,
Version 1.171.36.32 (release 02-08-2013 CrysAlis171 .NET)
(compiled Aug  2 2013,16:46:58)
;
_computing_data_reduction
;
CrysAlisPro, Agilent Technologies,
Version 1.171.36.32 (release 02-08-2013 CrysAlis171 .NET)
(compiled Aug  2 2013,16:46:58)
;
_computing_molecular_graphics 'SHELXTL v6.10 (Sheldrick, 2008)'
_computing_publication_material 'SHELXTL v6.10 (Sheldrick, 2008)'
_computing_structure_refinement 'SHELXL-2014/7 (Sheldrick, 2015)'
_computing_structure_solution 'SHELXS-2014/7 (Sheldrick, 2015)'
_diffrn_ambient_temperature 110(2)
_diffrn_measured_fraction_theta_full 0.998
_diffrn_measured_fraction_theta_max 0.998
_diffrn_measurement_device_type 'SuperNova, Dual, Cu at zero, Atlas'
_diffrn_measurement_method '\w scans'
_diffrn_radiation_monochromator mirror
_diffrn_radiation_source 'SuperNova (Cu) X-ray Source'
_diffrn_radiation_type CuK\a
_diffrn_radiation_wavelength 1.54178
_diffrn_reflns_av_R_equivalents 0.0424
_diffrn_reflns_av_unetI/netI 0.0527
_diffrn_reflns_Laue_measured_fraction_full 0.998
_diffrn_reflns_Laue_measured_fraction_max 0.998
_diffrn_reflns_limit_h_max 10
_diffrn_reflns_limit_h_min -10
_diffrn_reflns_limit_k_max 17
_diffrn_reflns_limit_k_min -16
_diffrn_reflns_limit_l_max 20
_diffrn_reflns_limit_l_min -16
_diffrn_reflns_number 17876
_diffrn_reflns_point_group_measured_fraction_full 0.998
_diffrn_reflns_point_group_measured_fraction_max 0.998
_diffrn_reflns_theta_full 67.250
_diffrn_reflns_theta_max 67.250
_diffrn_reflns_theta_min 2.736
_exptl_absorpt_coefficient_mu 4.745
_exptl_absorpt_correction_T_max 0.939
_exptl_absorpt_correction_T_min 0.485
_exptl_absorpt_correction_type analytical
_exptl_absorpt_process_details
;
CrysAlisPro, Agilent Technologies,
Version 1.171.36.32 (release 02-08-2013 CrysAlis171 .NET)
(compiled Aug  2 2013,16:46:58)
Analytical numeric absorption correction using a multifaceted crystal
            model based on expressions derived by R.C. Clark & J.S. Reid.
(Clark, R. C. & Reid, J. S. (1995). Acta Cryst. A51, 887-897)
;
_exptl_crystal_colour red
_exptl_crystal_density_diffrn 1.400
_exptl_crystal_description 'thin plate'
_exptl_crystal_F_000 880
_exptl_crystal_size_max 0.20
_exptl_crystal_size_mid 0.09
_exptl_crystal_size_min 0.01
_refine_diff_density_max 0.949
_refine_diff_density_min -0.920
_refine_diff_density_rms 0.077
_refine_ls_extinction_method none
_refine_ls_goodness_of_fit_ref 1.028
_refine_ls_hydrogen_treatment constr
_refine_ls_matrix_type full
_refine_ls_number_parameters 501
_refine_ls_number_reflns 7212
_refine_ls_number_restraints 12
_refine_ls_restrained_S_all 1.028
_refine_ls_R_factor_all 0.0530
_refine_ls_R_factor_gt 0.0405
_refine_ls_shift/su_max 0.001
_refine_ls_shift/su_mean 0.000
_refine_ls_structure_factor_coef Fsqd
_refine_ls_weighting_details 'w=1/[\s^2^(Fo^2^)+(0.0487P)^2^+1.4477P] where P=(Fo^2^+2Fc^2^)/3'
_refine_ls_weighting_scheme calc
_refine_ls_wR_factor_gt 0.0973
_refine_ls_wR_factor_ref 0.1051
_reflns_Friedel_coverage 0.000
_reflns_number_gt 6053
_reflns_number_total 7212
_reflns_threshold_expression 'I > 2\s(I)'
_cod_data_source_file c8cc10134e2.cif
_cod_data_source_block 4_Cl
_cod_database_code 7123150
_shelx_shelxl_version_number 2014/7
_shelx_space_group_comment
;
The symmetry employed for this shelxl refinement is uniquely defined
by the following loop, which should always be used as a source of
symmetry information in preference to the above space-group names.
They are only intended as comments.
;

loop_
_space_group_symop_operation_xyz
'x, y, z'
'-x, -y, -z'

loop_
_atom_site_label
_atom_site_type_symbol
_atom_site_fract_x
_atom_site_fract_y
_atom_site_fract_z
_atom_site_U_iso_or_equiv
_atom_site_adp_type
_atom_site_occupancy
_atom_site_site_symmetry_order
_atom_site_calc_flag
_atom_site_refinement_flags_posn
_atom_site_refinement_flags_adp
_atom_site_refinement_flags_occupancy
_atom_site_disorder_assembly
_atom_site_disorder_group
Ru1 Ru 0.12799(3) 0.41279(2) 0.79804(2) 0.02455(9) Uani 1 1 d . . . . .
Cl1 Cl 0.09428(9) 0.54524(6) 0.89808(5) 0.02863(17) Uani 1 1 d . . . . .
C1 C 0.0486(4) 0.3276(3) 0.9443(2) 0.0320(8) Uani 1 1 d . . . . .
H1 H 0.0335 0.3901 0.9666 0.038 Uiso 1 1 calc R U . . .
C2 C 0.0153(5) 0.2547(3) 0.9863(2) 0.0423(9) Uani 1 1 d . . . . .
H2 H -0.0240 0.2666 1.0359 0.051 Uiso 1 1 calc R U . . .
C3 C 0.0400(6) 0.1639(3) 0.9548(3) 0.0510(11) Uani 1 1 d . . . . .
H3 H 0.0201 0.1132 0.9834 0.061 Uiso 1 1 calc R U . . .
C4 C 0.0940(5) 0.1479(3) 0.8818(3) 0.0474(11) Uani 1 1 d . . . . .
H4 H 0.1110 0.0860 0.8592 0.057 Uiso 1 1 calc R U . . .
C5 C 0.1231(4) 0.2238(3) 0.8416(2) 0.0348(8) Uani 1 1 d . . . . .
C6 C 0.1670(4) 0.2139(3) 0.7601(2) 0.0363(8) Uani 1 1 d . . . . .
C7 C 0.2057(5) 0.1303(3) 0.7190(3) 0.0476(11) Uani 1 1 d . . . . .
H7 H 0.2108 0.0771 0.7449 0.057 Uiso 1 1 calc R U . . .
C8 C 0.2363(5) 0.1260(3) 0.6403(3) 0.0531(12) Uani 1 1 d . . . . .
H8 H 0.2636 0.0699 0.6117 0.064 Uiso 1 1 calc R U . . .
C9 C 0.2270(5) 0.2038(3) 0.6036(3) 0.0476(11) Uani 1 1 d . . . . .
H9 H 0.2449 0.2015 0.5489 0.057 Uiso 1 1 calc R U . . .
C10 C 0.1910(4) 0.2855(3) 0.6479(2) 0.0368(8) Uani 1 1 d . . . . .
H10 H 0.1855 0.3393 0.6227 0.044 Uiso 1 1 calc R U . . .
C11 C -0.2325(4) 0.3336(3) 0.7577(2) 0.0299(7) Uani 1 1 d . . . . .
H11 H -0.2156 0.2962 0.7984 0.036 Uiso 1 1 calc R U . . .
C12 C -0.3858(4) 0.3278(3) 0.7170(2) 0.0330(8) Uani 1 1 d . . . . .
H12 H -0.4718 0.2866 0.7292 0.040 Uiso 1 1 calc R U . . .
C13 C -0.4119(4) 0.3828(3) 0.6583(2) 0.0346(8) Uani 1 1 d . . . . .
H13 H -0.5161 0.3806 0.6301 0.041 Uiso 1 1 calc R U . . .
C14 C -0.2842(4) 0.4409(3) 0.6414(2) 0.0324(8) Uani 1 1 d . . . . .
H14 H -0.2997 0.4788 0.6010 0.039 Uiso 1 1 calc R U . . .
C15 C -0.1329(4) 0.4438(3) 0.6838(2) 0.0281(7) Uani 1 1 d . . . . .
C16 C 0.0094(4) 0.5029(3) 0.6693(2) 0.0280(7) Uani 1 1 d . . . . .
C17 C 0.0164(4) 0.5606(3) 0.6119(2) 0.0294(7) Uani 1 1 d . . . . .
H17 H -0.0775 0.5650 0.5766 0.035 Uiso 1 1 calc R U . . .
C18 C 0.1620(4) 0.6121(3) 0.6061(2) 0.0295(7) Uani 1 1 d . . . . .
C19 C 0.2988(4) 0.6080(3) 0.6606(2) 0.0297(7) Uani 1 1 d . . . . .
H19 H 0.3986 0.6447 0.6590 0.036 Uiso 1 1 calc R U . . .
C20 C 0.2848(4) 0.5490(3) 0.7170(2) 0.0276(7) Uani 1 1 d . . . . .
C21 C 0.4135(4) 0.5352(3) 0.7798(2) 0.0276(7) Uani 1 1 d . . . . .
C22 C 0.5712(4) 0.5831(3) 0.7916(2) 0.0315(7) Uani 1 1 d . . . . .
H22 H 0.6011 0.6274 0.7585 0.038 Uiso 1 1 calc R U . . .
C23 C 0.6828(4) 0.5649(3) 0.8521(2) 0.0334(8) Uani 1 1 d . . . . .
H23 H 0.7906 0.5960 0.8604 0.040 Uiso 1 1 calc R U . . .
C24 C 0.6364(4) 0.5014(3) 0.9000(2) 0.0337(8) Uani 1 1 d . . . . .
H24 H 0.7116 0.4885 0.9421 0.040 Uiso 1 1 calc R U . . .
C25 C 0.4786(4) 0.4563(3) 0.8863(2) 0.0306(7) Uani 1 1 d . . . . .
H25 H 0.4473 0.4131 0.9202 0.037 Uiso 1 1 calc R U . . .
C26 C 0.1600(4) 0.6722(3) 0.5410(2) 0.0332(8) Uani 1 1 d . . . . .
C27 C 0.2972(5) 0.7871(3) 0.4749(2) 0.0365(8) Uani 1 1 d . . . . .
H27A H 0.2370 0.7473 0.4209 0.044 Uiso 1 1 calc R U . . .
H27B H 0.4078 0.8077 0.4692 0.044 Uiso 1 1 calc R U . . .
C28 C 0.2277(5) 0.8761(3) 0.4958(2) 0.0383(8) Uani 1 1 d . . . . .
H28A H 0.1296 0.8581 0.5165 0.046 Uiso 1 1 calc R U . . .
H28B H 0.3035 0.9244 0.5407 0.046 Uiso 1 1 calc R U . . .
C29 C 0.1906(5) 0.9213(3) 0.4215(3) 0.0427(9) Uani 1 1 d . . . . .
H29A H 0.1383 0.9755 0.4377 0.051 Uiso 1 1 calc R U . . .
H29B H 0.1141 0.8727 0.3772 0.051 Uiso 1 1 calc R U . . .
C30 C 0.3325(5) 0.9590(4) 0.3858(3) 0.0473(10) Uani 1 1 d . . . . .
H30A H 0.4048 1.0123 0.4279 0.057 Uiso 1 1 calc R U . . .
H30B H 0.3906 0.9066 0.3734 0.057 Uiso 1 1 calc R U . . .
C31 C 0.2851(5) 0.9949(4) 0.3076(3) 0.0539(12) Uani 1 1 d . . . . .
H31A H 0.2219 1.0447 0.3196 0.065 Uiso 1 1 calc R U . . .
H31B H 0.2167 0.9406 0.2650 0.065 Uiso 1 1 calc R U . . .
C32 C 0.4236(5) 1.0375(4) 0.2726(3) 0.0517(11) Uani 1 1 d . . . . .
H32A H 0.4853 0.9873 0.2590 0.062 Uiso 1 1 calc R U . . .
H32B H 0.4936 1.0910 0.3155 0.062 Uiso 1 1 calc R U . . .
C33 C 0.3722(5) 1.0755(4) 0.1949(3) 0.0535(12) Uani 1 1 d . . . . .
H33A H 0.3100 1.0209 0.1504 0.064 Uiso 1 1 calc R U . . .
H33B H 0.3030 1.1215 0.2073 0.064 Uiso 1 1 calc R U . . .
C34 C 0.5120(5) 1.1257(4) 0.1643(3) 0.0513(11) Uani 1 1 d . . . . .
H34A H 0.5699 1.1829 0.2074 0.062 Uiso 1 1 calc R U . . .
H34B H 0.5851 1.0812 0.1559 0.062 Uiso 1 1 calc R U . . .
C35 C 0.4627(6) 1.1574(4) 0.0842(3) 0.0534(11) Uani 1 1 d . . . . .
H35A H 0.3807 1.1962 0.0905 0.064 Uiso 1 1 calc R U . . .
H35B H 0.4160 1.0997 0.0393 0.064 Uiso 1 1 calc R U . . .
C36 C 0.6041(6) 1.2180(4) 0.0597(3) 0.0577(12) Uani 1 1 d . . . . .
H36A H 0.6500 1.2756 0.1048 0.069 Uiso 1 1 calc R U . . .
H36B H 0.6864 1.1793 0.0545 0.069 Uiso 1 1 calc R U . . .
C37 C 0.5616(7) 1.2508(4) -0.0205(3) 0.0670(14) Uani 1 1 d . . . . .
H37A H 0.4613 1.2736 -0.0212 0.080 Uiso 1 1 calc R U . . .
H37B H 0.6446 1.3064 -0.0216 0.080 Uiso 1 1 calc R U . . .
C38 C 0.5438(8) 1.1759(6) -0.0965(3) 0.086(2) Uani 1 1 d . . . . .
H38A H 0.6436 1.1542 -0.0976 0.129 Uiso 1 1 calc R U . . .
H38B H 0.5159 1.2029 -0.1453 0.129 Uiso 1 1 calc R U . . .
H38C H 0.4602 1.1210 -0.0970 0.129 Uiso 1 1 calc R U . . .
N1 N 0.1015(3) 0.3135(2) 0.87325(18) 0.0283(6) Uani 1 1 d . . . . .
N2 N 0.1638(3) 0.2917(2) 0.72447(18) 0.0295(6) Uani 1 1 d . . . . .
N3 N -0.1075(3) 0.3897(2) 0.74220(17) 0.0271(6) Uani 1 1 d . . . . .
N4 N 0.1437(3) 0.4975(2) 0.71948(17) 0.0255(6) Uani 1 1 d . . . . .
N5 N 0.3686(3) 0.4714(2) 0.82695(17) 0.0266(6) Uani 1 1 d . . . . .
N6 N 0.2947(4) 0.7279(2) 0.53717(18) 0.0329(7) Uani 1 1 d . . . . .
H6 H 0.3822 0.7291 0.5720 0.040 Uiso 1 1 calc R U . . .
O1 O 0.0347(3) 0.6673(2) 0.49270(17) 0.0421(7) Uani 1 1 d . . . . .
Cl2 Cl 0.64998(15) 0.73410(15) 0.61576(11) 0.0619(6) Uani 0.820(5) 1 d . U P A 1
Cl2' Cl 0.6347(7) 0.6626(7) 0.5718(5) 0.057(3) Uani 0.180(5) 1 d . U P A 2
O1W O 0.6998(13) 0.5933(11) 0.4842(5) 0.077(4) Uani 0.485(16) 1 d . U P B 1
O1W' O 0.6032(18) 0.5349(8) 0.4820(5) 0.091(4) Uani 0.515(16) 1 d . U P A 2
O1S O 0.0777(5) 0.9215(3) 0.8261(2) 0.0673(10) Uani 1 1 d . . . . .
C1S C 0.0766(6) 0.8498(3) 0.6869(3) 0.0548(11) Uani 1 1 d . . . . .
H1S1 H 0.1072 0.9166 0.6812 0.082 Uiso 1 1 calc R U . . .
H1S2 H -0.0190 0.8172 0.6456 0.082 Uiso 1 1 calc R U . . .
H1S3 H 0.1625 0.8159 0.6783 0.082 Uiso 1 1 calc R U . . .
C2S C 0.0449(5) 0.8490(3) 0.7723(3) 0.0476(10) Uani 1 1 d . . . . .
C3S C -0.0307(6) 0.7545(4) 0.7875(3) 0.0564(12) Uani 1 1 d . . . . .
H3S1 H 0.0491 0.7154 0.7963 0.085 Uiso 1 1 calc R U . . .
H3S2 H -0.1135 0.7204 0.7395 0.085 Uiso 1 1 calc R U . . .
H3S3 H -0.0775 0.7657 0.8368 0.085 Uiso 1 1 calc R U . . .

loop_
_atom_site_aniso_label
_atom_site_aniso_U_11
_atom_site_aniso_U_22
_atom_site_aniso_U_33
_atom_site_aniso_U_23
_atom_site_aniso_U_13
_atom_site_aniso_U_12
Ru1 0.01900(13) 0.02976(14) 0.02349(13) 0.00444(9) 0.00039(9) 0.00629(9)
Cl1 0.0274(4) 0.0311(4) 0.0273(4) 0.0053(3) 0.0036(3) 0.0087(3)
C1 0.0320(18) 0.0332(19) 0.0270(17) 0.0063(14) -0.0029(14) 0.0050(15)
C2 0.047(2) 0.043(2) 0.034(2) 0.0140(17) -0.0004(17) 0.0013(18)
C3 0.061(3) 0.045(2) 0.044(2) 0.0209(19) -0.006(2) 0.005(2)
C4 0.052(3) 0.031(2) 0.052(3) 0.0085(18) -0.010(2) 0.0081(18)
C5 0.0279(18) 0.0311(19) 0.040(2) 0.0046(15) -0.0076(15) 0.0072(15)
C6 0.0244(17) 0.035(2) 0.042(2) 0.0001(16) -0.0056(15) 0.0059(15)
C7 0.040(2) 0.039(2) 0.053(3) -0.0075(19) -0.0040(19) 0.0117(18)
C8 0.036(2) 0.045(3) 0.062(3) -0.021(2) -0.002(2) 0.0117(19)
C9 0.030(2) 0.058(3) 0.043(2) -0.013(2) 0.0028(17) 0.0061(19)
C10 0.0231(17) 0.046(2) 0.0350(19) -0.0027(16) 0.0018(15) 0.0047(16)
C11 0.0273(17) 0.0356(19) 0.0254(16) 0.0060(14) 0.0025(14) 0.0061(15)
C12 0.0216(17) 0.040(2) 0.0340(18) 0.0055(15) 0.0021(14) 0.0034(15)
C13 0.0218(17) 0.046(2) 0.0331(18) 0.0052(16) 0.0011(14) 0.0077(16)
C14 0.0268(18) 0.040(2) 0.0299(18) 0.0083(15) 0.0003(14) 0.0090(15)
C15 0.0233(16) 0.0340(18) 0.0251(16) 0.0021(13) 0.0023(13) 0.0077(14)
C16 0.0213(16) 0.0359(18) 0.0256(16) 0.0022(14) 0.0035(13) 0.0083(14)
C17 0.0258(17) 0.0367(19) 0.0248(16) 0.0064(14) -0.0004(13) 0.0092(15)
C18 0.0263(17) 0.0351(18) 0.0251(16) 0.0034(14) 0.0028(13) 0.0065(14)
C19 0.0237(17) 0.0371(19) 0.0286(17) 0.0076(14) 0.0050(14) 0.0070(14)
C20 0.0243(17) 0.0312(17) 0.0258(16) 0.0040(13) 0.0016(13) 0.0073(14)
C21 0.0231(16) 0.0320(18) 0.0257(16) 0.0031(13) 0.0011(13) 0.0073(14)
C22 0.0212(16) 0.041(2) 0.0310(18) 0.0058(15) 0.0037(14) 0.0049(15)
C23 0.0214(16) 0.039(2) 0.0377(19) 0.0070(15) 0.0024(14) 0.0051(15)
C24 0.0247(17) 0.037(2) 0.0349(19) 0.0034(15) -0.0050(14) 0.0081(15)
C25 0.0279(18) 0.0343(19) 0.0287(17) 0.0060(14) 0.0002(14) 0.0097(15)
C26 0.0319(19) 0.040(2) 0.0272(17) 0.0052(15) 0.0055(15) 0.0098(16)
C27 0.040(2) 0.043(2) 0.0293(18) 0.0117(16) 0.0093(16) 0.0085(17)
C28 0.037(2) 0.040(2) 0.0330(19) 0.0065(16) 0.0020(16) 0.0031(17)
C29 0.034(2) 0.051(2) 0.043(2) 0.0189(19) 0.0014(17) 0.0054(18)
C30 0.036(2) 0.059(3) 0.048(2) 0.024(2) 0.0024(18) 0.005(2)
C31 0.035(2) 0.073(3) 0.060(3) 0.038(3) 0.003(2) 0.007(2)
C32 0.036(2) 0.068(3) 0.055(3) 0.032(2) 0.003(2) 0.008(2)
C33 0.042(2) 0.070(3) 0.054(3) 0.033(2) 0.005(2) 0.012(2)
C34 0.048(3) 0.061(3) 0.049(3) 0.024(2) 0.008(2) 0.011(2)
C35 0.053(3) 0.062(3) 0.049(3) 0.025(2) 0.004(2) 0.013(2)
C36 0.053(3) 0.070(3) 0.052(3) 0.027(2) 0.006(2) 0.010(2)
C37 0.062(3) 0.070(4) 0.069(3) 0.032(3) 0.000(3) 0.008(3)
C38 0.083(4) 0.125(6) 0.048(3) 0.020(3) -0.005(3) 0.034(4)
N1 0.0215(13) 0.0315(15) 0.0297(15) 0.0081(12) -0.0033(11) 0.0055(12)
N2 0.0187(13) 0.0309(15) 0.0326(15) -0.0034(12) -0.0025(11) 0.0060(12)
N3 0.0223(14) 0.0330(15) 0.0247(14) 0.0023(11) 0.0013(11) 0.0091(12)
N4 0.0193(13) 0.0328(15) 0.0243(13) 0.0045(11) 0.0025(11) 0.0085(11)
N5 0.0171(13) 0.0332(15) 0.0272(14) 0.0020(11) 0.0005(11) 0.0073(11)
N6 0.0308(16) 0.0376(17) 0.0301(15) 0.0092(13) 0.0042(12) 0.0063(13)
O1 0.0344(14) 0.0534(17) 0.0356(14) 0.0178(12) -0.0041(12) 0.0035(13)
Cl2 0.0299(7) 0.0859(14) 0.0663(10) 0.0217(10) 0.0048(6) 0.0014(7)
Cl2' 0.036(3) 0.082(6) 0.060(5) 0.036(4) 0.006(3) 0.013(3)
O1W 0.063(6) 0.115(9) 0.058(5) 0.032(5) 0.003(4) 0.026(6)
O1W' 0.115(9) 0.079(7) 0.067(5) 0.017(4) -0.028(5) 0.032(6)
O1S 0.078(2) 0.048(2) 0.070(2) -0.0045(17) 0.0082(19) 0.0219(18)
C1S 0.054(3) 0.045(3) 0.065(3) 0.009(2) 0.021(2) 0.004(2)
C2S 0.046(2) 0.043(2) 0.056(3) 0.009(2) 0.009(2) 0.021(2)
C3S 0.074(3) 0.051(3) 0.044(2) 0.018(2) 0.005(2) 0.011(2)

loop_
_atom_type_symbol
_atom_type_description
_atom_type_scat_dispersion_real
_atom_type_scat_dispersion_imag
_atom_type_scat_source
C C 0.0181 0.0091 'International Tables Vol C Tables 4.2.6.8 and 6.1.1.4'
H H 0.0000 0.0000 'International Tables Vol C Tables 4.2.6.8 and 6.1.1.4'
N N 0.0311 0.0180 'International Tables Vol C Tables 4.2.6.8 and 6.1.1.4'
O O 0.0492 0.0322 'International Tables Vol C Tables 4.2.6.8 and 6.1.1.4'
Cl Cl 0.3639 0.7018 'International Tables Vol C Tables 4.2.6.8 and 6.1.1.4'
Ru Ru 0.0552 3.2960 'International Tables Vol C Tables 4.2.6.8 and 6.1.1.4'

loop_
_citation_id
_citation_doi
_citation_year
1 10.1039/C7CC02989F 2017

loop_
_geom_angle_atom_site_label_1
_geom_angle_atom_site_label_2
_geom_angle_atom_site_label_3
_geom_angle
N4 Ru1 N2 97.63(12)
N4 Ru1 N3 80.27(12)
N2 Ru1 N3 93.39(11)
N4 Ru1 N5 79.19(11)
N2 Ru1 N5 91.10(11)
N3 Ru1 N5 159.38(12)
N4 Ru1 N1 175.25(11)
N2 Ru1 N1 78.63(12)
N3 Ru1 N1 96.93(11)
N5 Ru1 N1 103.68(11)
N4 Ru1 Cl1 89.05(8)
N2 Ru1 Cl1 172.97(9)
N3 Ru1 Cl1 89.90(8)
N5 Ru1 Cl1 87.98(8)
N1 Ru1 Cl1 94.81(8)
N1 C1 C2 122.5(4)
N1 C1 H1 118.7
C2 C1 H1 118.7
C1 C2 C3 118.9(4)
C1 C2 H2 120.5
C3 C2 H2 120.5
C4 C3 C2 119.5(4)
C4 C3 H3 120.3
C2 C3 H3 120.3
C3 C4 C5 119.0(4)
C3 C4 H4 120.5
C5 C4 H4 120.5
N1 C5 C4 121.6(4)
N1 C5 C6 114.1(3)
C4 C5 C6 124.1(4)
N2 C6 C7 120.8(4)
N2 C6 C5 115.5(3)
C7 C6 C5 123.6(4)
C8 C7 C6 119.3(4)
C8 C7 H7 120.4
C6 C7 H7 120.4
C9 C8 C7 119.4(4)
C9 C8 H8 120.3
C7 C8 H8 120.3
C8 C9 C10 118.9(4)
C8 C9 H9 120.6
C10 C9 H9 120.6
N2 C10 C9 122.6(4)
N2 C10 H10 118.7
C9 C10 H10 118.7
N3 C11 C12 122.8(3)
N3 C11 H11 118.6
C12 C11 H11 118.6
C13 C12 C11 119.0(4)
C13 C12 H12 120.5
C11 C12 H12 120.5
C14 C13 C12 119.0(3)
C14 C13 H13 120.5
C12 C13 H13 120.5
C13 C14 C15 119.7(3)
C13 C14 H14 120.2
C15 C14 H14 120.2
N3 C15 C14 121.3(3)
N3 C15 C16 115.4(3)
C14 C15 C16 123.3(3)
N4 C16 C17 119.8(3)
N4 C16 C15 113.5(3)
C17 C16 C15 126.8(3)
C16 C17 C18 119.4(3)
C16 C17 H17 120.3
C18 C17 H17 120.3
C17 C18 C19 119.7(3)
C17 C18 C26 116.2(3)
C19 C18 C26 124.1(3)
C20 C19 C18 118.4(3)
C20 C19 H19 120.8
C18 C19 H19 120.8
N4 C20 C19 120.7(3)
N4 C20 C21 112.5(3)
C19 C20 C21 126.8(3)
N5 C21 C22 121.2(3)
N5 C21 C20 115.2(3)
C22 C21 C20 123.7(3)
C23 C22 C21 119.2(4)
C23 C22 H22 120.4
C21 C22 H22 120.4
C24 C23 C22 119.4(3)
C24 C23 H23 120.3
C22 C23 H23 120.3
C23 C24 C25 119.3(3)
C23 C24 H24 120.3
C25 C24 H24 120.3
N5 C25 C24 122.4(3)
N5 C25 H25 118.8
C24 C25 H25 118.8
O1 C26 N6 122.2(4)
O1 C26 C18 119.5(3)
N6 C26 C18 118.3(3)
N6 C27 C28 113.3(3)
N6 C27 H27A 108.9
C28 C27 H27A 108.9
N6 C27 H27B 108.9
C28 C27 H27B 108.9
H27A C27 H27B 107.7
C29 C28 C27 112.2(3)
C29 C28 H28A 109.2
C27 C28 H28A 109.2
C29 C28 H28B 109.2
C27 C28 H28B 109.2
H28A C28 H28B 107.9
C28 C29 C30 115.4(3)
C28 C29 H29A 108.4
C30 C29 H29A 108.4
C28 C29 H29B 108.4
C30 C29 H29B 108.4
H29A C29 H29B 107.5
C31 C30 C29 112.4(3)
C31 C30 H30A 109.1
C29 C30 H30A 109.1
C31 C30 H30B 109.1
C29 C30 H30B 109.1
H30A C30 H30B 107.9
C30 C31 C32 114.0(4)
C30 C31 H31A 108.8
C32 C31 H31A 108.8
C30 C31 H31B 108.8
C32 C31 H31B 108.8
H31A C31 H31B 107.7
C31 C32 C33 112.8(4)
C31 C32 H32A 109.0
C33 C32 H32A 109.0
C31 C32 H32B 109.0
C33 C32 H32B 109.0
H32A C32 H32B 107.8
C34 C33 C32 112.6(4)
C34 C33 H33A 109.1
C32 C33 H33A 109.1
C34 C33 H33B 109.1
C32 C33 H33B 109.1
H33A C33 H33B 107.8
C35 C34 C33 112.8(4)
C35 C34 H34A 109.0
C33 C34 H34A 109.0
C35 C34 H34B 109.0
C33 C34 H34B 109.0
H34A C34 H34B 107.8
C34 C35 C36 111.7(4)
C34 C35 H35A 109.3
C36 C35 H35A 109.3
C34 C35 H35B 109.3
C36 C35 H35B 109.3
H35A C35 H35B 107.9
C37 C36 C35 113.9(4)
C37 C36 H36A 108.8
C35 C36 H36A 108.8
C37 C36 H36B 108.8
C35 C36 H36B 108.8
H36A C36 H36B 107.7
C38 C37 C36 114.8(5)
C38 C37 H37A 108.6
C36 C37 H37A 108.6
C38 C37 H37B 108.6
C36 C37 H37B 108.6
H37A C37 H37B 107.5
C37 C38 H38A 109.5
C37 C38 H38B 109.5
H38A C38 H38B 109.5
C37 C38 H38C 109.5
H38A C38 H38C 109.5
H38B C38 H38C 109.5
C1 N1 C5 118.5(3)
C1 N1 Ru1 125.4(2)
C5 N1 Ru1 115.6(3)
C10 N2 C6 119.0(3)
C10 N2 Ru1 125.3(3)
C6 N2 Ru1 115.6(2)
C11 N3 C15 118.3(3)
C11 N3 Ru1 129.1(2)
C15 N3 Ru1 112.6(2)
C20 N4 C16 121.9(3)
C20 N4 Ru1 119.9(2)
C16 N4 Ru1 118.2(2)
C25 N5 C21 118.6(3)
C25 N5 Ru1 128.1(3)
C21 N5 Ru1 113.2(2)
C26 N6 C27 119.8(3)
C26 N6 H6 120.1
C27 N6 H6 120.1
C2S C1S H1S1 109.5
C2S C1S H1S2 109.5
H1S1 C1S H1S2 109.5
C2S C1S H1S3 109.5
H1S1 C1S H1S3 109.5
H1S2 C1S H1S3 109.5
O1S C2S C3S 121.4(5)
O1S C2S C1S 121.7(5)
C3S C2S C1S 116.9(4)
C2S C3S H3S1 109.5
C2S C3S H3S2 109.5
H3S1 C3S H3S2 109.5
C2S C3S H3S3 109.5
H3S1 C3S H3S3 109.5
H3S2 C3S H3S3 109.5

loop_
_geom_bond_atom_site_label_1
_geom_bond_atom_site_label_2
_geom_bond_distance
Ru1 N4 1.954(3)
Ru1 N2 2.049(3)
Ru1 N3 2.066(3)
Ru1 N5 2.076(3)
Ru1 N1 2.077(3)
Ru1 Cl1 2.3956(8)
C1 N1 1.341(5)
C1 C2 1.383(5)
C1 H1 0.9500
C2 C3 1.385(7)
C2 H2 0.9500
C3 C4 1.379(7)
C3 H3 0.9500
C4 C5 1.393(6)
C4 H4 0.9500
C5 N1 1.362(5)
C5 C6 1.467(6)
C6 N2 1.363(5)
C6 C7 1.399(6)
C7 C8 1.381(7)
C7 H7 0.9500
C8 C9 1.379(7)
C8 H8 0.9500
C9 C10 1.387(6)
C9 H9 0.9500
C10 N2 1.333(5)
C10 H10 0.9500
C11 N3 1.337(5)
C11 C12 1.385(5)
C11 H11 0.9500
C12 C13 1.384(5)
C12 H12 0.9500
C13 C14 1.379(5)
C13 H13 0.9500
C14 C15 1.389(5)
C14 H14 0.9500
C15 N3 1.370(5)
C15 C16 1.466(5)
C16 N4 1.353(4)
C16 C17 1.382(5)
C17 C18 1.390(5)
C17 H17 0.9500
C18 C19 1.400(5)
C18 C26 1.508(5)
C19 C20 1.385(5)
C19 H19 0.9500
C20 N4 1.340(5)
C20 C21 1.478(5)
C21 N5 1.364(5)
C21 C22 1.400(5)
C22 C23 1.382(5)
C22 H22 0.9500
C23 C24 1.375(5)
C23 H23 0.9500
C24 C25 1.387(5)
C24 H24 0.9500
C25 N5 1.343(4)
C25 H25 0.9500
C26 O1 1.237(4)
C26 N6 1.327(5)
C27 N6 1.461(5)
C27 C28 1.521(6)
C27 H27A 0.9900
C27 H27B 0.9900
C28 C29 1.521(5)
C28 H28A 0.9900
C28 H28B 0.9900
C29 C30 1.526(6)
C29 H29A 0.9900
C29 H29B 0.9900
C30 C31 1.516(6)
C30 H30A 0.9900
C30 H30B 0.9900
C31 C32 1.517(6)
C31 H31A 0.9900
C31 H31B 0.9900
C32 C33 1.532(6)
C32 H32A 0.9900
C32 H32B 0.9900
C33 C34 1.525(6)
C33 H33A 0.9900
C33 H33B 0.9900
C34 C35 1.516(6)
C34 H34A 0.9900
C34 H34B 0.9900
C35 C36 1.546(7)
C35 H35A 0.9900
C35 H35B 0.9900
C36 C37 1.514(6)
C36 H36A 0.9900
C36 H36B 0.9900
C37 C38 1.481(8)
C37 H37A 0.9900
C37 H37B 0.9900
C38 H38A 0.9800
C38 H38B 0.9800
C38 H38C 0.9800
N6 H6 0.8800
Cl2' O1W' 2.101(14)
O1S C2S 1.208(6)
C1S C2S 1.504(7)
C1S H1S1 0.9800
C1S H1S2 0.9800
C1S H1S3 0.9800
C2S C3S 1.491(6)
C3S H3S1 0.9800
C3S H3S2 0.9800
C3S H3S3 0.9800

loop_
_geom_torsion_atom_site_label_1
_geom_torsion_atom_site_label_2
_geom_torsion_atom_site_label_3
_geom_torsion_atom_site_label_4
_geom_torsion
N1 C1 C2 C3 1.2(6)
C1 C2 C3 C4 -1.4(6)
C2 C3 C4 C5 0.4(6)
C3 C4 C5 N1 0.9(6)
C3 C4 C5 C6 -174.4(4)
N1 C5 C6 N2 -6.6(5)
C4 C5 C6 N2 169.0(3)
N1 C5 C6 C7 175.3(3)
C4 C5 C6 C7 -9.1(6)
N2 C6 C7 C8 -1.9(6)
C5 C6 C7 C8 176.1(4)
C6 C7 C8 C9 -0.5(6)
C7 C8 C9 C10 1.7(6)
C8 C9 C10 N2 -0.5(6)
N3 C11 C12 C13 -0.7(6)
C11 C12 C13 C14 0.8(5)
C12 C13 C14 C15 -0.5(6)
C13 C14 C15 N3 0.1(5)
C13 C14 C15 C16 179.5(3)
N3 C15 C16 N4 -2.9(4)
C14 C15 C16 N4 177.7(3)
N3 C15 C16 C17 177.4(3)
C14 C15 C16 C17 -2.1(6)
N4 C16 C17 C18 0.4(5)
C15 C16 C17 C18 -179.9(3)
C16 C17 C18 C19 -2.6(5)
C16 C17 C18 C26 179.1(3)
C17 C18 C19 C20 2.5(5)
C26 C18 C19 C20 -179.3(3)
C18 C19 C20 N4 -0.3(5)
C18 C19 C20 C21 -179.5(3)
N4 C20 C21 N5 1.9(4)
C19 C20 C21 N5 -178.8(3)
N4 C20 C21 C22 -178.1(3)
C19 C20 C21 C22 1.2(6)
N5 C21 C22 C23 0.1(5)
C20 C21 C22 C23 -179.9(3)
C21 C22 C23 C24 -0.9(5)
C22 C23 C24 C25 0.5(6)
C23 C24 C25 N5 0.8(6)
C17 C18 C26 O1 -5.6(5)
C19 C18 C26 O1 176.2(4)
C17 C18 C26 N6 175.3(3)
C19 C18 C26 N6 -2.9(5)
N6 C27 C28 C29 -164.5(3)
C27 C28 C29 C30 -62.5(5)
C28 C29 C30 C31 175.0(4)
C29 C30 C31 C32 177.2(4)
C30 C31 C32 C33 -178.6(4)
C31 C32 C33 C34 175.2(5)
C32 C33 C34 C35 176.0(4)
C33 C34 C35 C36 173.6(4)
C34 C35 C36 C37 179.4(5)
C35 C36 C37 C38 -78.4(7)
C2 C1 N1 C5 0.0(5)
C2 C1 N1 Ru1 171.8(3)
C4 C5 N1 C1 -1.0(5)
C6 C5 N1 C1 174.6(3)
C4 C5 N1 Ru1 -173.7(3)
C6 C5 N1 Ru1 2.0(4)
C9 C10 N2 C6 -1.9(5)
C9 C10 N2 Ru1 174.7(3)
C7 C6 N2 C10 3.1(5)
C5 C6 N2 C10 -175.1(3)
C7 C6 N2 Ru1 -173.8(3)
C5 C6 N2 Ru1 8.0(4)
C12 C11 N3 C15 0.3(5)
C12 C11 N3 Ru1 177.6(3)
C14 C15 N3 C11 0.0(5)
C16 C15 N3 C11 -179.4(3)
C14 C15 N3 Ru1 -177.7(3)
C16 C15 N3 Ru1 2.8(4)
C19 C20 N4 C16 -2.0(5)
C21 C20 N4 C16 177.3(3)
C19 C20 N4 Ru1 178.7(3)
C21 C20 N4 Ru1 -2.0(4)
C17 C16 N4 C20 1.9(5)
C15 C16 N4 C20 -177.9(3)
C17 C16 N4 Ru1 -178.7(2)
C15 C16 N4 Ru1 1.5(4)
C24 C25 N5 C21 -1.5(5)
C24 C25 N5 Ru1 -179.1(3)
C22 C21 N5 C25 1.1(5)
C20 C21 N5 C25 -178.9(3)
C22 C21 N5 Ru1 179.0(3)
C20 C21 N5 Ru1 -1.0(4)
O1 C26 N6 C27 0.9(6)
C18 C26 N6 C27 180.0(3)
C28 C27 N6 C26 75.7(4)
